data_7158303
loop_
_publ_author_name
'Rithchumpon, Puracheth'
'Intakaew, Neeranuth'
'Khamto, Nopawit'
'Yimklan, Saranpong'
'Nimmanpipug, Piyarat'
'Thavornyutikarn, Praput'
'Meepowpan, Puttinan'

_publ_section_title
;
 Synthesis and application of methyl itaconate-anthracene adducts in
 configuration assignment of chiral secondary alcohols by <sup>1</sup>H
 NMR.
;
_journal_issue 41
_journal_name_full 'Organic &amp; biomolecular chemistry'
_journal_page_first 8955
_journal_page_last 8967
_journal_paper_doi 10.1039/d1ob01387d
_journal_volume 19
_journal_year 2021
_chemical_absolute_configuration rm
_chemical_formula_moiety 'C24 H26 O4'
_chemical_formula_sum 'C24 H26 O4'
_chemical_formula_weight 378.45
_space_group_crystal_system orthorhombic
_space_group_IT_number 19
_space_group_name_Hall 'P 2ac 2ab'
_space_group_name_H-M_alt 'P 21 21 21'
_atom_sites_solution_hydrogens geom
_atom_sites_solution_primary dual
_audit_creation_date 2021-07-05
_audit_creation_method
;
Olex2 1.3
(compiled 2020.11.12 svn.r5f609507 for OlexSys, GUI svn.r6272)
;
_audit_update_record
;
2021-07-05 deposited with the CCDC.	2021-09-16 downloaded from the CCDC.
;
_cell_angle_alpha 90
_cell_angle_beta 90
_cell_angle_gamma 90
_cell_formula_units_Z 4
_cell_length_a 10.1047(2)
_cell_length_b 10.1997(3)
_cell_length_c 20.2588(5)
_cell_measurement_reflns_used 14098
_cell_measurement_temperature 293(2)
_cell_measurement_theta_max 25.9470
_cell_measurement_theta_min 2.0000
_cell_volume 2087.97(9)
_computing_cell_refinement 'CrysAlisPro 1.171.39.46 (Rigaku OD, 2018)'
_computing_data_collection 'CrysAlisPro 1.171.39.46 (Rigaku OD, 2018)'
_computing_data_reduction 'CrysAlisPro 1.171.39.46 (Rigaku OD, 2018)'
_computing_molecular_graphics 'Olex2 1.3 (Dolomanov et al., 2009)'
_computing_publication_material 'Olex2 1.3 (Dolomanov et al., 2009)'
_computing_structure_refinement 'SHELXL 2018/3 (Sheldrick, 2015)'
_computing_structure_solution 'SHELXT 2018/2 (Sheldrick, 2018)'
_diffrn_ambient_temperature 293(2)
_diffrn_detector 'CCD plate'
_diffrn_detector_type HyPix3000
_diffrn_measured_fraction_theta_full 1.000
_diffrn_measured_fraction_theta_max 0.951
_diffrn_measurement_details
;
List of Runs (angles in degrees, time in seconds):

  # Type    Start    End  Width  t~exp~   \w     \q     \k     \f   Frames
#--------------------------------------------------------------------------
  1  \w    -10.00  74.00   0.50    8.00    --   10.38  64.00-102.00  168
  2  \w    -53.00  28.00   0.50    8.00    --   10.38 -57.00 -76.00  162
  3  \w     -3.00  54.00   0.50    8.00    --   10.38-118.00  49.00  114
  4  \w    -58.00  -3.00   0.50    8.00    --   -9.67 125.00  90.00  110
  5  \w    -19.00  44.00   0.50    8.00    --   10.38 -99.00  30.00  126
  6  \w     -7.00  74.00   0.50    8.00    --   10.38  57.00-120.00  162
  7  \w    -53.00  28.00   0.50    8.00    --   10.38 -57.00  60.00  162
  8  \w    -60.00  23.00   0.50    8.00    --   10.38 -19.00 150.00  166
  9  \w    -15.00  69.00   0.50    8.00    --   10.38  77.00  60.00  168
;
_diffrn_measurement_device 'four-circle diffractometer'
_diffrn_measurement_device_type 'SuperNova, Single source at offset/far, HyPix3000'
_diffrn_measurement_method '\w scans'
_diffrn_orient_matrix_type 'CrysAlisPro convention (1999,Acta A55,543-557)'
_diffrn_orient_matrix_UB_11 0.0475936000
_diffrn_orient_matrix_UB_12 0.0509933000
_diffrn_orient_matrix_UB_13 0.0015619000
_diffrn_orient_matrix_UB_21 -0.0047917000
_diffrn_orient_matrix_UB_22 0.0086176000
_diffrn_orient_matrix_UB_23 -0.0346662000
_diffrn_orient_matrix_UB_31 -0.0513786000
_diffrn_orient_matrix_UB_32 0.0464695000
_diffrn_orient_matrix_UB_33 0.0046937000
_diffrn_radiation_monochromator mirror
_diffrn_radiation_probe x-ray
_diffrn_radiation_type 'Mo K\a'
_diffrn_radiation_wavelength 0.71073
_diffrn_reflns_av_R_equivalents 0.0506
_diffrn_reflns_av_unetI/netI 0.0302
_diffrn_reflns_Laue_measured_fraction_full 1.000
_diffrn_reflns_Laue_measured_fraction_max 0.951
_diffrn_reflns_limit_h_max 12
_diffrn_reflns_limit_h_min -13
_diffrn_reflns_limit_k_max 12
_diffrn_reflns_limit_k_min -13
_diffrn_reflns_limit_l_max 25
_diffrn_reflns_limit_l_min -24
_diffrn_reflns_number 26461
_diffrn_reflns_point_group_measured_fraction_full 1.000
_diffrn_reflns_point_group_measured_fraction_max 0.940
_diffrn_reflns_theta_full 25.242
_diffrn_reflns_theta_max 27.457
_diffrn_reflns_theta_min 2.010
_diffrn_source 'micro-focus sealed X-ray tube'
_diffrn_source_type 'SuperNova (Mo) X-ray Source'
_exptl_absorpt_coefficient_mu 0.081
_exptl_absorpt_correction_T_max 1.00000
_exptl_absorpt_correction_T_min 0.41470
_exptl_absorpt_correction_type multi-scan
_exptl_absorpt_process_details
;
CrysAlisPro 1.171.39.46 (Rigaku Oxford Diffraction, 2018)
Empirical absorption correction using spherical harmonics,
 implemented in SCALE3 ABSPACK scaling algorithm.
;
_exptl_crystal_colour 'clear light colourless'
_exptl_crystal_density_diffrn 1.204
_exptl_crystal_description block
_exptl_crystal_F_000 808
_exptl_crystal_size_max 0.4
_exptl_crystal_size_mid 0.35
_exptl_crystal_size_min 0.3
_refine_diff_density_max 0.424
_refine_diff_density_min -0.198
_refine_diff_density_rms 0.055
_refine_ls_abs_structure_details
;
 Flack x determined using 1072 quotients [(I+)-(I-)]/[(I+)+(I-)]
 (Parsons, Flack and Wagner, Acta Cryst. B69 (2013) 249-259).
;
_refine_ls_abs_structure_Flack -0.2(4)
_refine_ls_extinction_coef 0.012(4)
_refine_ls_extinction_expression Fc^*^=kFc[1+0.001xFc^2^\l^3^/sin(2\q)]^-1/4^
_refine_ls_extinction_method 'SHELXL-2018/3 (Sheldrick 2018)'
_refine_ls_goodness_of_fit_ref 1.079
_refine_ls_hydrogen_treatment constr
_refine_ls_matrix_type full
_refine_ls_number_parameters 257
_refine_ls_number_reflns 4494
_refine_ls_number_restraints 0
_refine_ls_restrained_S_all 1.079
_refine_ls_R_factor_all 0.0837
_refine_ls_R_factor_gt 0.0604
_refine_ls_shift/su_max 0.000
_refine_ls_shift/su_mean 0.000
_refine_ls_structure_factor_coef Fsqd
_refine_ls_weighting_details 'w=1/[\s^2^(Fo^2^)+(0.1198P)^2^+0.0195P] where P=(Fo^2^+2Fc^2^)/3'
_refine_ls_weighting_scheme calc
_refine_ls_wR_factor_gt 0.1758
_refine_ls_wR_factor_ref 0.1937
_reflns_Friedel_coverage 0.738
_reflns_Friedel_fraction_full 1.000
_reflns_Friedel_fraction_max 0.925
_reflns_number_gt 3170
_reflns_number_total 4494
_reflns_threshold_expression 'I > 2\s(I)'
_cod_data_source_file d1ob01387d2.cif
_cod_data_source_block pm04as290519
_cod_depositor_comments 'Adding full bibliography for 7158301--7158304.cif.'
_cod_database_code 7158303
_shelx_shelxl_version_number 2018/3
_shelx_space_group_comment
;
The symmetry employed for this shelxl refinement is uniquely defined
by the following loop, which should always be used as a source of
symmetry information in preference to the above space-group names.
They are only intended as comments.
;
_shelx_estimated_absorpt_t_max 0.976
_shelx_estimated_absorpt_t_min 0.968
_reflns_odcompleteness_completeness 99.88
_reflns_odcompleteness_iscentric 1
_reflns_odcompleteness_theta 26.32
_olex2_refinement_description
;
1. Fixed Uiso
 At 1.2 times of:
  All C(H) groups, All C(H,H) groups
 At 1.5 times of:
  All C(H,H,H) groups
2.a Ternary CH refined with riding coordinates:
 C12(H12), C9(H9), C1'(H1')
2.b Secondary CH2 refined with riding coordinates:
 C13(H13A,H13B), C10(H10A,H10B), C3'(H3'A,H3'B)
2.c Aromatic/amide H refined with riding coordinates:
 C4(H4), C1(H1), C5(H5), C8(H8), C6(H6), C3(H3), C2(H2), C7(H7)
2.d Idealised Me refined as rotating group:
 C15(H15A,H15B,H15C), C2'(H2'A,H2'B,H2'C), C4'(H4'A,H4'B,H4'C)
;
_olex2_submission_special_instructions 'No special instructions were received'
_oxdiff_exptl_absorpt_empirical_details
;
Empirical correction (ABSPACK) includes:
- Absorption correction using spherical harmonics
- Frame scaling
;
_oxdiff_exptl_absorpt_empirical_full_max 1.690
_oxdiff_exptl_absorpt_empirical_full_min 0.453

loop_
_space_group_symop_operation_xyz
'x, y, z'
'-x+1/2, -y, z+1/2'
'-x, y+1/2, -z+1/2'
'x+1/2, -y+1/2, -z'

loop_
_atom_site_label
_atom_site_type_symbol
_atom_site_fract_x
_atom_site_fract_y
_atom_site_fract_z
_atom_site_U_iso_or_equiv
_atom_site_adp_type
_atom_site_occupancy
_atom_site_site_symmetry_order
_atom_site_calc_flag
_atom_site_refinement_flags_posn
_atom_site_refinement_flags_adp
_atom_site_refinement_flags_occupancy
_atom_site_disorder_assembly
_atom_site_disorder_group
O2 O 0.1084(2) 0.5543(3) 0.53846(12) 0.0683(7) Uani 1 1 d . . . . .
O4 O 0.4033(3) 0.4913(3) 0.33628(14) 0.0749(8) Uani 1 1 d . . . . .
O3 O 0.3791(3) 0.6947(3) 0.37441(14) 0.0835(9) Uani 1 1 d . . . . .
O1 O 0.1481(3) 0.4924(3) 0.43590(15) 0.0912(10) Uani 1 1 d . . . . .
C14 C 0.1862(3) 0.5362(3) 0.48627(18) 0.0571(8) Uani 1 1 d . . . . .
C16 C 0.3984(3) 0.5811(3) 0.38443(17) 0.0579(8) Uani 1 1 d . . . . .
C5A C 0.6687(3) 0.5350(4) 0.42522(16) 0.0586(8) Uani 1 1 d . . . . .
C11 C 0.4292(3) 0.5277(3) 0.45240(16) 0.0523(8) Uani 1 1 d . . . . .
C13 C 0.3248(3) 0.5810(4) 0.50105(17) 0.0596(9) Uani 1 1 d . . . . .
H13A H 0.348107 0.553279 0.545353 0.072 Uiso 1 1 calc R U . . .
H13B H 0.327125 0.676006 0.500075 0.072 Uiso 1 1 calc R U . . .
C4A C 0.6120(3) 0.4027(3) 0.54305(16) 0.0580(8) Uani 1 1 d . . . . .
C8A C 0.6786(3) 0.3982(4) 0.42880(17) 0.0629(9) Uani 1 1 d . . . . .
C4 C 0.6434(4) 0.3431(4) 0.60227(19) 0.0741(10) Uani 1 1 d . . . . .
H4 H 0.649385 0.252221 0.604893 0.089 Uiso 1 1 calc R U . . .
C12 C 0.5672(3) 0.5894(3) 0.47240(16) 0.0534(8) Uani 1 1 d . . . . .
H12 H 0.564578 0.685403 0.470920 0.064 Uiso 1 1 calc R U . . .
C1A C 0.6015(3) 0.5401(3) 0.54067(16) 0.0577(8) Uani 1 1 d . . . . .
C9 C 0.5861(4) 0.3379(3) 0.47829(17) 0.0623(9) Uani 1 1 d . . . . .
H9 H 0.597297 0.242656 0.480950 0.075 Uiso 1 1 calc R U . . .
C10 C 0.4424(3) 0.3762(3) 0.4577(2) 0.0618(9) Uani 1 1 d . . . . .
H10A H 0.421327 0.336416 0.415542 0.074 Uiso 1 1 calc R U . . .
H10B H 0.380239 0.343283 0.490237 0.074 Uiso 1 1 calc R U . . .
C15 C -0.0312(3) 0.5259(4) 0.5302(2) 0.0773(11) Uani 1 1 d . . . . .
H15A H -0.064111 0.571415 0.492116 0.116 Uiso 1 1 calc R U . . .
H15B H -0.078736 0.554346 0.568673 0.116 Uiso 1 1 calc R U . . .
H15C H -0.043168 0.433294 0.524414 0.116 Uiso 1 1 calc R U . . .
C1 C 0.6240(4) 0.6153(4) 0.59575(17) 0.0667(10) Uani 1 1 d . . . . .
H1 H 0.616685 0.706063 0.593780 0.080 Uiso 1 1 calc R U . . .
C5 C 0.7487(4) 0.6056(5) 0.38262(18) 0.0723(11) Uani 1 1 d . . . . .
H5 H 0.740161 0.696236 0.379554 0.087 Uiso 1 1 calc R U . . .
C8 C 0.7698(5) 0.3333(5) 0.3886(2) 0.0818(12) Uani 1 1 d . . . . .
H8 H 0.776040 0.242319 0.389638 0.098 Uiso 1 1 calc R U . . .
C6 C 0.8413(5) 0.5402(7) 0.3446(2) 0.0968(15) Uani 1 1 d . . . . .
H6 H 0.897735 0.587268 0.317196 0.116 Uiso 1 1 calc R U . . .
C3 C 0.6660(5) 0.4193(5) 0.6577(2) 0.0854(12) Uani 1 1 d . . . . .
H3 H 0.686979 0.379288 0.697562 0.103 Uiso 1 1 calc R U . . .
C2 C 0.6578(5) 0.5537(5) 0.65429(19) 0.0794(11) Uani 1 1 d . . . . .
H2 H 0.675094 0.603720 0.691691 0.095 Uiso 1 1 calc R U . . .
C7 C 0.8504(5) 0.4050(6) 0.3473(2) 0.0970(15) Uani 1 1 d . . . . .
H7 H 0.911890 0.361958 0.320929 0.116 Uiso 1 1 calc R U . . .
C1' C 0.3869(6) 0.5389(6) 0.2676(2) 0.1096(17) Uani 1 1 d . . . . .
H1' H 0.367375 0.632857 0.265124 0.132 Uiso 1 1 calc R U . . .
C3' C 0.2905(11) 0.4603(16) 0.2354(5) 0.236(6) Uani 1 1 d . . . . .
H3'A H 0.286518 0.494262 0.190700 0.283 Uiso 1 1 calc R U . . .
H3'B H 0.330803 0.374287 0.231885 0.283 Uiso 1 1 calc R U . . .
C2' C 0.5074(12) 0.5037(19) 0.2343(4) 0.362(14) Uani 1 1 d . . . . .
H2'A H 0.510494 0.410408 0.228422 0.543 Uiso 1 1 calc R U . . .
H2'B H 0.581801 0.531315 0.260321 0.543 Uiso 1 1 calc R U . . .
H2'C H 0.510388 0.546043 0.192026 0.543 Uiso 1 1 calc R U . . .
C4' C 0.1803(13) 0.4399(15) 0.2498(5) 0.232(5) Uani 1 1 d . . . . .
H4'A H 0.149170 0.508207 0.278414 0.347 Uiso 1 1 calc R U . . .
H4'B H 0.174429 0.357079 0.272099 0.347 Uiso 1 1 calc R U . . .
H4'C H 0.126942 0.437585 0.210584 0.347 Uiso 1 1 calc R U . . .

loop_
_atom_site_aniso_label
_atom_site_aniso_U_11
_atom_site_aniso_U_22
_atom_site_aniso_U_33
_atom_site_aniso_U_23
_atom_site_aniso_U_13
_atom_site_aniso_U_12
O2 0.0446(12) 0.0843(16) 0.0760(15) -0.0040(13) 0.0073(12) -0.0024(12)
O4 0.0712(17) 0.0834(16) 0.0702(16) -0.0131(13) -0.0037(13) 0.0033(14)
O3 0.098(2) 0.0723(16) 0.0800(17) 0.0015(13) -0.0157(16) 0.0155(16)
O1 0.0518(14) 0.135(3) 0.0868(19) -0.0356(18) 0.0002(14) -0.0126(16)
C14 0.0423(16) 0.0568(17) 0.072(2) -0.0057(17) 0.0005(15) 0.0046(15)
C16 0.0425(15) 0.0636(19) 0.068(2) -0.0083(17) -0.0028(15) 0.0040(15)
C5A 0.0388(14) 0.079(2) 0.0583(18) 0.0012(18) -0.0044(14) -0.0027(16)
C11 0.0389(14) 0.0512(15) 0.0668(19) -0.0066(15) 0.0000(13) 0.0007(13)
C13 0.0435(17) 0.0671(19) 0.068(2) -0.0115(17) 0.0033(14) -0.0031(15)
C4A 0.0437(16) 0.0656(18) 0.0647(19) 0.0058(16) 0.0032(16) -0.0029(15)
C8A 0.0480(18) 0.077(2) 0.064(2) -0.0034(18) -0.0067(16) 0.0107(17)
C4 0.068(2) 0.081(2) 0.074(3) 0.012(2) 0.003(2) 0.005(2)
C12 0.0428(16) 0.0523(15) 0.065(2) 0.0000(14) -0.0001(15) -0.0047(13)
C1A 0.0385(14) 0.0697(19) 0.0649(19) 0.0012(17) 0.0026(14) -0.0051(16)
C9 0.058(2) 0.0536(17) 0.076(2) -0.0024(16) -0.0010(18) 0.0062(16)
C10 0.0488(17) 0.0560(17) 0.080(2) -0.0057(17) -0.0013(17) -0.0057(15)
C15 0.0413(17) 0.092(3) 0.099(3) 0.000(2) 0.0087(18) -0.0030(18)
C1 0.055(2) 0.077(2) 0.069(2) -0.0104(17) 0.0061(18) -0.0118(18)
C5 0.058(2) 0.102(3) 0.057(2) 0.011(2) -0.0052(18) -0.010(2)
C8 0.072(2) 0.109(3) 0.065(2) -0.008(2) -0.002(2) 0.030(2)
C6 0.058(2) 0.172(5) 0.060(2) 0.014(3) 0.0062(18) 0.000(3)
C3 0.079(3) 0.114(3) 0.064(2) 0.014(2) 0.001(2) 0.000(3)
C2 0.073(2) 0.107(3) 0.058(2) -0.010(2) -0.0037(18) -0.007(3)
C7 0.070(3) 0.155(5) 0.066(3) -0.007(3) 0.008(2) 0.033(3)
C1' 0.124(5) 0.133(4) 0.071(3) -0.021(3) -0.013(3) -0.003(4)
C3' 0.159(9) 0.383(16) 0.165(7) 0.053(10) -0.099(8) -0.092(11)
C2' 0.160(9) 0.85(4) 0.081(5) -0.017(12) 0.028(5) 0.071(18)
C4' 0.170(10) 0.369(14) 0.156(8) 0.009(9) -0.001(8) -0.084(12)

loop_
_atom_type_symbol
_atom_type_description
_atom_type_scat_dispersion_real
_atom_type_scat_dispersion_imag
_atom_type_scat_source
C C 0.0033 0.0016 'International Tables Vol C Tables 4.2.6.8 and 6.1.1.4'
H H 0.0000 0.0000 'International Tables Vol C Tables 4.2.6.8 and 6.1.1.4'
O O 0.0106 0.0060 'International Tables Vol C Tables 4.2.6.8 and 6.1.1.4'

loop_
_geom_angle_atom_site_label_1
_geom_angle_atom_site_label_2
_geom_angle_atom_site_label_3
_geom_angle
_geom_angle_site_symmetry_1
_geom_angle_site_symmetry_3
_geom_angle_publ_flag
C14 O2 C15 117.1(3) . . ?
C16 O4 C1' 117.1(3) . . ?
O2 C14 C13 110.5(3) . . ?
O1 C14 O2 123.3(3) . . ?
O1 C14 C13 126.3(3) . . ?
O4 C16 C11 114.2(3) . . ?
O3 C16 O4 123.1(4) . . ?
O3 C16 C11 122.6(3) . . ?
C8A C5A C12 112.5(3) . . ?
C5 C5A C8A 120.6(3) . . ?
C5 C5A C12 126.9(3) . . ?
C16 C11 C13 108.3(3) . . ?
C16 C11 C12 105.7(3) . . ?
C16 C11 C10 116.0(3) . . ?
C13 C11 C12 107.4(2) . . ?
C13 C11 C10 111.4(3) . . ?
C10 C11 C12 107.6(2) . . ?
C14 C13 C11 113.8(3) . . ?
C14 C13 H13A 108.8 . . ?
C14 C13 H13B 108.8 . . ?
C11 C13 H13A 108.8 . . ?
C11 C13 H13B 108.8 . . ?
H13A C13 H13B 107.7 . . ?
C4 C4A C1A 119.1(3) . . ?
C4 C4A C9 127.5(3) . . ?
C1A C4A C9 113.4(3) . . ?
C5A C8A C9 113.4(3) . . ?
C8 C8A C5A 119.3(4) . . ?
C8 C8A C9 127.3(4) . . ?
C4A C4 H4 120.2 . . ?
C4A C4 C3 119.6(4) . . ?
C3 C4 H4 120.2 . . ?
C5A C12 C11 106.9(2) . . ?
C5A C12 H12 111.5 . . ?
C5A C12 C1A 107.5(3) . . ?
C11 C12 H12 111.5 . . ?
C1A C12 C11 107.7(3) . . ?
C1A C12 H12 111.5 . . ?
C4A C1A C12 112.3(3) . . ?
C1 C1A C4A 121.1(3) . . ?
C1 C1A C12 126.6(3) . . ?
C4A C9 C8A 107.2(3) . . ?
C4A C9 H9 111.7 . . ?
C4A C9 C10 106.7(3) . . ?
C8A C9 H9 111.7 . . ?
C8A C9 C10 107.4(3) . . ?
C10 C9 H9 111.7 . . ?
C11 C10 C9 110.3(3) . . ?
C11 C10 H10A 109.6 . . ?
C11 C10 H10B 109.6 . . ?
C9 C10 H10A 109.6 . . ?
C9 C10 H10B 109.6 . . ?
H10A C10 H10B 108.1 . . ?
O2 C15 H15A 109.5 . . ?
O2 C15 H15B 109.5 . . ?
O2 C15 H15C 109.5 . . ?
H15A C15 H15B 109.5 . . ?
H15A C15 H15C 109.5 . . ?
H15B C15 H15C 109.5 . . ?
C1A C1 H1 120.5 . . ?
C1A C1 C2 118.9(4) . . ?
C2 C1 H1 120.5 . . ?
C5A C5 H5 120.3 . . ?
C6 C5 C5A 119.4(4) . . ?
C6 C5 H5 120.3 . . ?
C8A C8 H8 120.3 . . ?
C7 C8 C8A 119.5(4) . . ?
C7 C8 H8 120.3 . . ?
C5 C6 H6 119.9 . . ?
C7 C6 C5 120.3(5) . . ?
C7 C6 H6 119.9 . . ?
C4 C3 H3 119.7 . . ?
C2 C3 C4 120.7(4) . . ?
C2 C3 H3 119.7 . . ?
C1 C2 H2 119.7 . . ?
C3 C2 C1 120.6(4) . . ?
C3 C2 H2 119.7 . . ?
C8 C7 C6 121.0(4) . . ?
C8 C7 H7 119.5 . . ?
C6 C7 H7 119.5 . . ?
O4 C1' H1' 113.0 . . ?
C3' C1' O4 108.9(6) . . ?
C3' C1' H1' 113.0 . . ?
C3' C1' C2' 103.0(8) . . ?
C2' C1' O4 105.3(6) . . ?
C2' C1' H1' 113.0 . . ?
C1' C3' H3'A 104.9 . . ?
C1' C3' H3'B 104.9 . . ?
H3'A C3' H3'B 105.8 . . ?
C4' C3' C1' 129.7(15) . . ?
C4' C3' H3'A 104.9 . . ?
C4' C3' H3'B 104.9 . . ?
C1' C2' H2'A 109.5 . . ?
C1' C2' H2'B 109.5 . . ?
C1' C2' H2'C 109.5 . . ?
H2'A C2' H2'B 109.5 . . ?
H2'A C2' H2'C 109.5 . . ?
H2'B C2' H2'C 109.5 . . ?
C3' C4' H4'A 109.5 . . ?
C3' C4' H4'B 109.5 . . ?
C3' C4' H4'C 109.5 . . ?
H4'A C4' H4'B 109.5 . . ?
H4'A C4' H4'C 109.5 . . ?
H4'B C4' H4'C 109.5 . . ?

loop_
_geom_bond_atom_site_label_1
_geom_bond_atom_site_label_2
_geom_bond_distance
_geom_bond_site_symmetry_2
_geom_bond_publ_flag
O2 C14 1.330(4) . ?
O2 C15 1.450(4) . ?
O4 C16 1.339(4) . ?
O4 C1' 1.483(6) . ?
O3 C16 1.193(4) . ?
O1 C14 1.178(4) . ?
C14 C13 1.503(5) . ?
C16 C11 1.513(5) . ?
C5A C8A 1.401(5) . ?
C5A C12 1.508(4) . ?
C5A C5 1.385(5) . ?
C11 C13 1.543(4) . ?
C11 C12 1.583(4) . ?
C11 C10 1.555(4) . ?
C13 H13A 0.9700 . ?
C13 H13B 0.9700 . ?
C4A C4 1.382(5) . ?
C4A C1A 1.406(5) . ?
C4A C9 1.492(5) . ?
C8A C9 1.502(5) . ?
C8A C8 1.398(5) . ?
C4 H4 0.9300 . ?
C4 C3 1.385(6) . ?
C12 H12 0.9800 . ?
C12 C1A 1.512(5) . ?
C1A C1 1.373(5) . ?
C9 H9 0.9800 . ?
C9 C10 1.559(5) . ?
C10 H10A 0.9700 . ?
C10 H10B 0.9700 . ?
C15 H15A 0.9600 . ?
C15 H15B 0.9600 . ?
C15 H15C 0.9600 . ?
C1 H1 0.9300 . ?
C1 C2 1.385(6) . ?
C5 H5 0.9300 . ?
C5 C6 1.384(7) . ?
C8 H8 0.9300 . ?
C8 C7 1.378(7) . ?
C6 H6 0.9300 . ?
C6 C7 1.382(7) . ?
C3 H3 0.9300 . ?
C3 C2 1.374(6) . ?
C2 H2 0.9300 . ?
C7 H7 0.9300 . ?
C1' H1' 0.9800 . ?
C1' C3' 1.420(11) . ?
C1' C2' 1.437(11) . ?
C3' H3'A 0.9700 . ?
C3' H3'B 0.9700 . ?
C3' C4' 1.170(13) . ?
C2' H2'A 0.9600 . ?
C2' H2'B 0.9600 . ?
C2' H2'C 0.9600 . ?
C4' H4'A 0.9600 . ?
C4' H4'B 0.9600 . ?
C4' H4'C 0.9600 . ?

loop_
_geom_torsion_atom_site_label_1
_geom_torsion_atom_site_label_2
_geom_torsion_atom_site_label_3
_geom_torsion_atom_site_label_4
_geom_torsion
_geom_torsion_site_symmetry_1
_geom_torsion_site_symmetry_2
_geom_torsion_site_symmetry_3
_geom_torsion_site_symmetry_4
_geom_torsion_publ_flag
O2 C14 C13 C11 163.0(3) . . . . ?
O4 C16 C11 C13 -134.1(3) . . . . ?
O4 C16 C11 C12 111.0(3) . . . . ?
O4 C16 C11 C10 -8.1(4) . . . . ?
O4 C1' C3' C4' 57.4(19) . . . . ?
O3 C16 C11 C13 50.0(4) . . . . ?
O3 C16 C11 C12 -64.8(4) . . . . ?
O3 C16 C11 C10 176.1(3) . . . . ?
O1 C14 C13 C11 -18.0(5) . . . . ?
C16 O4 C1' C3' -130.6(8) . . . . ?
C16 O4 C1' C2' 119.5(9) . . . . ?
C16 C11 C13 C14 63.3(4) . . . . ?
C16 C11 C12 C5A -65.4(3) . . . . ?
C16 C11 C12 C1A 179.3(2) . . . . ?
C16 C11 C10 C9 116.2(3) . . . . ?
C5A C8A C9 C4A -55.1(4) . . . . ?
C5A C8A C9 C10 59.2(4) . . . . ?
C5A C8A C8 C7 1.5(6) . . . . ?
C5A C12 C1A C4A -54.6(3) . . . . ?
C5A C12 C1A C1 124.0(3) . . . . ?
C5A C5 C6 C7 2.5(6) . . . . ?
C11 C12 C1A C4A 60.3(3) . . . . ?
C11 C12 C1A C1 -121.1(4) . . . . ?
C13 C11 C12 C5A 179.1(3) . . . . ?
C13 C11 C12 C1A 63.8(3) . . . . ?
C13 C11 C10 C9 -119.3(3) . . . . ?
C4A C4 C3 C2 -0.2(7) . . . . ?
C4A C1A C1 C2 0.2(6) . . . . ?
C4A C9 C10 C11 58.9(4) . . . . ?
C8A C5A C12 C11 -60.8(3) . . . . ?
C8A C5A C12 C1A 54.6(3) . . . . ?
C8A C5A C5 C6 -1.7(5) . . . . ?
C8A C9 C10 C11 -55.8(4) . . . . ?
C8A C8 C7 C6 -0.7(7) . . . . ?
C4 C4A C1A C12 179.8(3) . . . . ?
C4 C4A C1A C1 1.0(5) . . . . ?
C4 C4A C9 C8A -125.1(4) . . . . ?
C4 C4A C9 C10 120.1(4) . . . . ?
C4 C3 C2 C1 1.4(7) . . . . ?
C12 C5A C8A C9 0.2(4) . . . . ?
C12 C5A C8A C8 -179.2(3) . . . . ?
C12 C5A C5 C6 177.0(3) . . . . ?
C12 C11 C13 C14 177.1(3) . . . . ?
C12 C11 C10 C9 -1.9(4) . . . . ?
C12 C1A C1 C2 -178.4(3) . . . . ?
C1A C4A C4 C3 -1.0(6) . . . . ?
C1A C4A C9 C8A 55.1(4) . . . . ?
C1A C4A C9 C10 -59.7(4) . . . . ?
C1A C1 C2 C3 -1.4(6) . . . . ?
C9 C4A C4 C3 179.2(4) . . . . ?
C9 C4A C1A C12 -0.4(4) . . . . ?
C9 C4A C1A C1 -179.2(3) . . . . ?
C9 C8A C8 C7 -177.8(4) . . . . ?
C10 C11 C13 C14 -65.4(4) . . . . ?
C10 C11 C12 C5A 59.1(3) . . . . ?
C10 C11 C12 C1A -56.2(3) . . . . ?
C15 O2 C14 O1 -4.1(5) . . . . ?
C15 O2 C14 C13 175.0(3) . . . . ?
C5 C5A C8A C9 179.1(3) . . . . ?
C5 C5A C8A C8 -0.3(5) . . . . ?
C5 C5A C12 C11 120.4(4) . . . . ?
C5 C5A C12 C1A -124.2(3) . . . . ?
C5 C6 C7 C8 -1.3(7) . . . . ?
C8 C8A C9 C4A 124.2(4) . . . . ?
C8 C8A C9 C10 -121.4(4) . . . . ?
C1' O4 C16 O3 1.6(5) . . . . ?
C1' O4 C16 C11 -174.3(4) . . . . ?
C2' C1' C3' C4' 168.8(18) . . . . ?
